data_7064412
loop_
_publ_author_name
'Li, Hao'
'Zu, Wen-Zhu'
'Fan, Xiao-Yu'
'Zhang, Qian'
'Huang, Yan'

_publ_section_title
;
 Combined Computational and Experimental Study on Designing Balanced
 Tetrazole-Based Energetic Materials
;
_journal_name_full 'New Journal of Chemistry'
_journal_paper_doi 10.1039/D6NJ01039C
_journal_year 2026
_chemical_formula_moiety 'C2 H4 N10'
_chemical_formula_sum 'C2 H4 N10'
_chemical_formula_weight 168.15
_space_group_crystal_system monoclinic
_space_group_IT_number 14
_space_group_name_Hall '-P 2yn'
_space_group_name_H-M_alt 'P 1 21/n 1'
_atom_sites_solution_hydrogens difmap
_audit_creation_method SHELXL-2018/3
_audit_update_record
;
2026-03-18 deposited with the CCDC.	2026-05-19 downloaded from the CCDC.
;
_cell_angle_alpha 90
_cell_angle_beta 104.096(2)
_cell_angle_gamma 90
_cell_formula_units_Z 4
_cell_length_a 6.2039(4)
_cell_length_b 10.1051(6)
_cell_length_c 10.3445(6)
_cell_measurement_reflns_used 4201
_cell_measurement_temperature 296(2)
_cell_measurement_theta_max 27.50
_cell_measurement_theta_min 2.86
_cell_volume 628.98(7)
_computing_cell_refinement 'Bruker SAINT'
_computing_data_collection 'Bruker APEX3'
_computing_data_reduction 'Bruker SAINT'
_computing_molecular_graphics 'Bruker SHELXTL'
_computing_publication_material 'Bruker SHELXTL'
_computing_structure_refinement 'SHELXL-2018/3 (Sheldrick, 2018)'
_computing_structure_solution 'SHELXT 2014/5 (Sheldrick, 2014)'
_diffrn_ambient_temperature 296(2)
_diffrn_detector_area_resol_mean 10.42
_diffrn_measured_fraction_theta_full 0.989
_diffrn_measured_fraction_theta_max 0.990
_diffrn_measurement_device_type 'Bruker D8 QUEST PHOTON 100'
_diffrn_measurement_method '\f and \w scans'
_diffrn_radiation_type MoK\a
_diffrn_radiation_wavelength 0.71073
_diffrn_reflns_av_R_equivalents 0.0249
_diffrn_reflns_av_unetI/netI 0.0196
_diffrn_reflns_Laue_measured_fraction_full 0.989
_diffrn_reflns_Laue_measured_fraction_max 0.990
_diffrn_reflns_limit_h_max 7
_diffrn_reflns_limit_h_min -8
_diffrn_reflns_limit_k_max 13
_diffrn_reflns_limit_k_min -12
_diffrn_reflns_limit_l_max 13
_diffrn_reflns_limit_l_min -11
_diffrn_reflns_number 6110
_diffrn_reflns_point_group_measured_fraction_full 0.989
_diffrn_reflns_point_group_measured_fraction_max 0.990
_diffrn_reflns_theta_full 25.242
_diffrn_reflns_theta_max 27.500
_diffrn_reflns_theta_min 2.861
_diffrn_source.source 'Ius 2.0'
_diffrn_source.type microfocus

_diffrn_standards_number 0
_exptl_absorpt_coefficient_mu 0.141
_exptl_absorpt_correction_T_max 0.7456
_exptl_absorpt_correction_T_min 0.6760
_exptl_absorpt_correction_type multi-scan
_exptl_absorpt_process_details sadabs
_exptl_crystal_colour colourless
_exptl_crystal_density_diffrn 1.776
_exptl_crystal_description rod
_exptl_crystal_F_000 344
_exptl_crystal_size_max 0.250
_exptl_crystal_size_mid 0.100
_exptl_crystal_size_min 0.080
_refine_diff_density_max 0.280
_refine_diff_density_min -0.196
_refine_diff_density_rms 0.053
_refine_ls_extinction_method none
_refine_ls_goodness_of_fit_ref 1.072
_refine_ls_hydrogen_treatment refxyz
_refine_ls_matrix_type full
_refine_ls_number_parameters 121
_refine_ls_number_reflns 1425
_refine_ls_number_restraints 0
_refine_ls_restrained_S_all 1.072
_refine_ls_R_factor_all 0.0377
_refine_ls_R_factor_gt 0.0337
_refine_ls_shift/su_max 0.000
_refine_ls_shift/su_mean 0.000
_refine_ls_structure_factor_coef Fsqd
_refine_ls_weighting_details 'w=1/[\s^2^(Fo^2^)+(0.0461P)^2^+0.1733P] where P=(Fo^2^+2Fc^2^)/3'
_refine_ls_weighting_scheme calc
_refine_ls_wR_factor_gt 0.0849
_refine_ls_wR_factor_ref 0.0882
_reflns_Friedel_coverage 0.000
_reflns_number_gt 1292
_reflns_number_total 1425
_reflns_threshold_expression 'I > 2\s(I)'
_cod_data_source_file d6nj01039c2.cif
_cod_data_source_block ZYB210506_a
_cod_original_sg_symbol_H-M 'P 21/n'
_cod_database_code 7064412
_shelx_shelxl_version_number 2018/3
_shelx_space_group_comment
;
The symmetry employed for this shelxl refinement is uniquely defined
by the following loop, which should always be used as a source of
symmetry information in preference to the above space-group names.
They are only intended as comments.
;
_shelx_estimated_absorpt_t_min 0.966
_shelx_estimated_absorpt_t_max 0.989

loop_
_space_group_symop_operation_xyz
'x, y, z'
'-x+1/2, y+1/2, -z+1/2'
'-x, -y, -z'
'x-1/2, -y-1/2, z-1/2'

loop_
_atom_site_label
_atom_site_type_symbol
_atom_site_fract_x
_atom_site_fract_y
_atom_site_fract_z
_atom_site_U_iso_or_equiv
_atom_site_adp_type
_atom_site_occupancy
_atom_site_site_symmetry_order
_atom_site_calc_flag
_atom_site_refinement_flags_posn
_atom_site_refinement_flags_adp
_atom_site_refinement_flags_occupancy
_atom_site_disorder_assembly
_atom_site_disorder_group
C1 C 0.77037(18) 0.34868(10) 0.44275(10) 0.0197(2) Uani 1 1 d . . . . .
C2 C 0.65807(17) 0.44571(10) 0.34610(10) 0.0191(2) Uani 1 1 d . . . . .
N1 N 0.66692(16) 0.25549(9) 0.49761(9) 0.0213(2) Uani 1 1 d . . . . .
N2 N 0.82038(17) 0.19025(10) 0.58866(10) 0.0290(3) Uani 1 1 d . . . . .
N3 N 1.01067(18) 0.24160(10) 0.58695(11) 0.0309(3) Uani 1 1 d . . . . .
N4 N 0.98561(16) 0.34220(10) 0.49690(10) 0.0262(2) Uani 1 1 d . . . . .
N5 N 0.74316(16) 0.50018(9) 0.25121(9) 0.0213(2) Uani 1 1 d . . . . .
N6 N 0.59951(17) 0.59101(10) 0.18675(10) 0.0276(2) Uani 1 1 d . . . . .
N7 N 0.43199(17) 0.58982(10) 0.24064(10) 0.0293(3) Uani 1 1 d . . . . .
N8 N 0.46336(16) 0.50029(9) 0.34170(10) 0.0251(2) Uani 1 1 d . . . . .
N9 N 0.44513(18) 0.21876(12) 0.47660(12) 0.0304(3) Uani 1 1 d . . . . .
H9A H 0.365(3) 0.2951(17) 0.4672(17) 0.046 Uiso 1 1 d . U . . .
H9B H 0.409(3) 0.1737(18) 0.4026(18) 0.046 Uiso 1 1 d . U . . .
N10 N 0.93971(19) 0.47984(12) 0.21212(12) 0.0322(3) Uani 1 1 d . . . . .
H10A H 0.919(3) 0.4105(18) 0.1553(18) 0.048 Uiso 1 1 d . U . . .
H10B H 1.044(3) 0.4630(18) 0.2824(18) 0.048 Uiso 1 1 d . U . . .

loop_
_atom_site_aniso_label
_atom_site_aniso_U_11
_atom_site_aniso_U_22
_atom_site_aniso_U_33
_atom_site_aniso_U_23
_atom_site_aniso_U_13
_atom_site_aniso_U_12
C1 0.0212(5) 0.0181(5) 0.0198(5) -0.0016(4) 0.0048(4) 0.0000(4)
C2 0.0205(5) 0.0178(5) 0.0183(5) -0.0014(4) 0.0034(4) -0.0016(4)
N1 0.0218(5) 0.0213(5) 0.0211(4) 0.0017(3) 0.0057(4) 0.0005(3)
N2 0.0316(6) 0.0275(5) 0.0262(5) 0.0068(4) 0.0040(4) 0.0045(4)
N3 0.0282(5) 0.0297(5) 0.0310(5) 0.0057(4) -0.0003(4) 0.0032(4)
N4 0.0222(5) 0.0240(5) 0.0297(5) 0.0016(4) 0.0010(4) 0.0001(4)
N5 0.0214(5) 0.0209(5) 0.0217(4) 0.0016(3) 0.0054(4) 0.0000(3)
N6 0.0288(5) 0.0254(5) 0.0274(5) 0.0066(4) 0.0047(4) 0.0031(4)
N7 0.0282(5) 0.0290(5) 0.0296(5) 0.0066(4) 0.0051(4) 0.0070(4)
N8 0.0242(5) 0.0273(5) 0.0238(5) 0.0025(4) 0.0057(4) 0.0046(4)
N9 0.0232(5) 0.0332(6) 0.0358(6) 0.0016(5) 0.0089(4) -0.0054(4)
N10 0.0263(6) 0.0393(6) 0.0348(6) 0.0038(5) 0.0151(5) 0.0036(4)

loop_
_atom_type_symbol
_atom_type_description
_atom_type_scat_dispersion_real
_atom_type_scat_dispersion_imag
_atom_type_scat_source
C C 0.0033 0.0016 'International Tables Vol C Tables 4.2.6.8 and 6.1.1.4'
H H 0.0000 0.0000 'International Tables Vol C Tables 4.2.6.8 and 6.1.1.4'
N N 0.0061 0.0033 'International Tables Vol C Tables 4.2.6.8 and 6.1.1.4'

loop_
_geom_angle_atom_site_label_1
_geom_angle_atom_site_label_2
_geom_angle_atom_site_label_3
_geom_angle
_geom_angle_site_symmetry_1
_geom_angle_site_symmetry_3
_geom_angle_publ_flag
N4 C1 N1 108.97(10) . . ?
N4 C1 C2 126.37(10) . . ?
N1 C1 C2 124.54(10) . . ?
N8 C2 N5 108.89(9) . . ?
N8 C2 C1 126.03(10) . . ?
N5 C2 C1 124.96(10) . . ?
N2 N1 C1 108.18(9) . . ?
N2 N1 N9 119.06(9) . . ?
C1 N1 N9 132.76(10) . . ?
N3 N2 N1 106.73(9) . . ?
N2 N3 N4 110.87(9) . . ?
C1 N4 N3 105.24(9) . . ?
N6 N5 C2 108.25(9) . . ?
N6 N5 N10 118.76(9) . . ?
C2 N5 N10 132.99(10) . . ?
N7 N6 N5 106.63(9) . . ?
N6 N7 N8 110.97(9) . . ?
C2 N8 N7 105.26(9) . . ?
N1 N9 H9A 106.5(11) . . ?
N1 N9 H9B 107.9(11) . . ?
H9A N9 H9B 109.5(16) . . ?
N5 N10 H10A 107.9(11) . . ?
N5 N10 H10B 108.3(12) . . ?
H10A N10 H10B 110.7(17) . . ?

loop_
_geom_bond_atom_site_label_1
_geom_bond_atom_site_label_2
_geom_bond_distance
_geom_bond_site_symmetry_2
_geom_bond_publ_flag
C1 N4 1.3179(14) . ?
C1 N1 1.3409(14) . ?
C1 C2 1.4516(15) . ?
C2 N8 1.3186(14) . ?
C2 N5 1.3407(14) . ?
N1 N2 1.3385(14) . ?
N1 N9 1.3902(14) . ?
N2 N3 1.2936(15) . ?
N3 N4 1.3619(14) . ?
N5 N6 1.3387(13) . ?
N5 N10 1.3903(14) . ?
N6 N7 1.2936(14) . ?
N7 N8 1.3602(13) . ?
N9 H9A 0.911(18) . ?
N9 H9B 0.871(18) . ?
N10 H10A 0.903(19) . ?
N10 H10B 0.864(19) . ?

loop_
_geom_hbond_atom_site_label_D
_geom_hbond_atom_site_label_H
_geom_hbond_atom_site_label_A
_geom_hbond_distance_DH
_geom_hbond_distance_HA
_geom_hbond_distance_DA
_geom_hbond_angle_DHA
_geom_hbond_site_symmetry_A
_geom_hbond_publ_flag
N10 H10B N8 0.864(19) 2.552(19) 3.2050(16) 133.1(14) 1_655 yes
N10 H10B N4 0.864(19) 2.634(18) 3.2070(15) 124.9(14) . yes
N10 H10A N9 0.903(19) 2.302(19) 3.1629(16) 159.3(15) 4_665 yes
N9 H9B N10 0.871(18) 2.581(18) 3.2909(16) 139.2(14) 2_645 yes
N9 H9B N7 0.871(18) 2.423(18) 3.1081(15) 135.8(14) 2_545 yes
N9 H9A N8 0.911(18) 2.597(17) 3.1828(15) 122.8(13) . yes
N9 H9A N4 0.911(18) 2.492(18) 3.1653(15) 131.0(14) 1_455 yes

loop_
_geom_torsion_atom_site_label_1
_geom_torsion_atom_site_label_2
_geom_torsion_atom_site_label_3
_geom_torsion_atom_site_label_4
_geom_torsion
_geom_torsion_site_symmetry_1
_geom_torsion_site_symmetry_2
_geom_torsion_site_symmetry_3
_geom_torsion_site_symmetry_4
_geom_torsion_publ_flag
N4 C1 C2 N8 -141.78(12) . . . . ?
N1 C1 C2 N8 33.72(17) . . . . ?
N4 C1 C2 N5 34.00(17) . . . . ?
N1 C1 C2 N5 -150.51(11) . . . . ?
N4 C1 N1 N2 0.54(12) . . . . ?
C2 C1 N1 N2 -175.63(9) . . . . ?
N4 C1 N1 N9 -179.27(11) . . . . ?
C2 C1 N1 N9 4.57(19) . . . . ?
C1 N1 N2 N3 -0.92(12) . . . . ?
N9 N1 N2 N3 178.92(10) . . . . ?
N1 N2 N3 N4 0.96(13) . . . . ?
N1 C1 N4 N3 0.04(12) . . . . ?
C2 C1 N4 N3 176.11(10) . . . . ?
N2 N3 N4 C1 -0.63(13) . . . . ?
N8 C2 N5 N6 0.34(12) . . . . ?
C1 C2 N5 N6 -176.05(10) . . . . ?
N8 C2 N5 N10 -179.81(12) . . . . ?
C1 C2 N5 N10 3.80(19) . . . . ?
C2 N5 N6 N7 -0.69(12) . . . . ?
N10 N5 N6 N7 179.44(10) . . . . ?
N5 N6 N7 N8 0.79(13) . . . . ?
N5 C2 N8 N7 0.13(12) . . . . ?
C1 C2 N8 N7 176.47(10) . . . . ?
N6 N7 N8 C2 -0.58(13) . . . . ?
